data_7704982
loop_
_publ_author_name
'Shamsieva, Aliia V.'
'Musina, Elvira I.'
'Gerasimova, Tatiana P.'
'Strelnik, Igor D.'
'Strelnik, Anna G.'
'Kolesnikov, Ilya E.'
'Kalinichev, Alexey A.'
'Islamov, Daut R.'
'Samigullina, Aida I.'
'L\"onnecke, Peter'
'Katsyuba, Sergey A.'
'Hey-Hawkins, Evamarie'
'Karasik, Andrey A.'
'Sinyashin, Oleg G.'

_publ_section_title
;
 Triple-bridged helical binuclear copper(i) complexes: Head-to-head and
 head-to-tail isomerism and the solid-state luminescence.
;
_journal_issue 34
_journal_name_full 'Dalton transactions (Cambridge, England : 2003)'
_journal_page_first 11997
_journal_page_last 12008
_journal_paper_doi 10.1039/d0dt01843k
_journal_volume 49
_journal_year 2020
_chemical_formula_moiety 'C27 H36 Br Cu2 N3 P3 1+, Br 1-'
_chemical_formula_sum 'C27 H36 Br2 Cu2 N3 P3'
_chemical_formula_weight 782.40
_chemical_melting_point 399
_space_group_crystal_system monoclinic
_space_group_IT_number 15
_space_group_name_Hall '-C 2yc'
_space_group_name_H-M_alt 'C 1 2/c 1'
_atom_sites_solution_hydrogens geom
_audit_creation_method SHELXL-2018/3
_audit_update_record
;
2020-07-14 deposited with the CCDC.	2020-07-31 downloaded from the CCDC.
;
_cell_angle_alpha 90
_cell_angle_beta 94.492(3)
_cell_angle_gamma 90
_cell_formula_units_Z 8
_cell_length_a 25.0528(18)
_cell_length_b 13.4498(10)
_cell_length_c 18.7389(13)
_cell_measurement_reflns_used 9977
_cell_measurement_temperature 100(2)
_cell_measurement_theta_max 25.74
_cell_measurement_theta_min 2.62
_cell_volume 6294.8(8)
_computing_cell_refinement 'APEX3 v2019.1-0 (Bruker AXS, 2019)'
_computing_data_collection 'APEX3 v2019.1-0 (Bruker AXS, 2019)'
_computing_data_reduction 'APEX3 v2019.1-0 (Bruker AXS, 2019)'
_computing_molecular_graphics
;
WinGX (Farrugia, 2012); Olex2 (Dolomanov et al., 2009);
ORTEP-3 (Farrugia, 2012); PLATON (Spek, 2009)
;
_computing_publication_material 'enCIFer (Allen, 2004)'
_computing_structure_refinement 'SHELXL-2018/3 (Sheldrick, 2015)'
_computing_structure_solution 'SHELXT-2018/2 (Sheldrick, 2015)'
_diffrn_ambient_temperature 100(2)
_diffrn_measured_fraction_theta_full 0.996
_diffrn_measured_fraction_theta_max 0.992
_diffrn_measurement_device_type 'Bruker APEX-II CCD'
_diffrn_measurement_method '\w and \f scans'
_diffrn_radiation_probe x-ray
_diffrn_radiation_type MoK\a
_diffrn_radiation_wavelength 0.71073
_diffrn_reflns_av_R_equivalents 0.0663
_diffrn_reflns_av_unetI/netI 0.0448
_diffrn_reflns_Laue_measured_fraction_full 0.996
_diffrn_reflns_Laue_measured_fraction_max 0.992
_diffrn_reflns_limit_h_max 30
_diffrn_reflns_limit_h_min -30
_diffrn_reflns_limit_k_max 16
_diffrn_reflns_limit_k_min -16
_diffrn_reflns_limit_l_max 22
_diffrn_reflns_limit_l_min -22
_diffrn_reflns_number 46204
_diffrn_reflns_point_group_measured_fraction_full 0.996
_diffrn_reflns_point_group_measured_fraction_max 0.992
_diffrn_reflns_theta_full 25.242
_diffrn_reflns_theta_max 25.805
_diffrn_reflns_theta_min 2.002
_diffrn_source 'sealed tube'
_exptl_absorpt_coefficient_mu 4.065
_exptl_absorpt_correction_T_max 0.1752
_exptl_absorpt_correction_T_min 0.0882
_exptl_absorpt_correction_type numerical
_exptl_absorpt_process_details SADABS-2016/2
_exptl_crystal_colour 'pale yellow'
_exptl_crystal_density_diffrn 1.651
_exptl_crystal_description prism
_exptl_crystal_F_000 3136
_exptl_crystal_recrystallization_method 'slow evaporation of an ethanol solution at r.t.'
_exptl_crystal_size_max 0.534
_exptl_crystal_size_mid 0.268
_exptl_crystal_size_min 0.250
_refine_diff_density_max 1.849
_refine_diff_density_min -0.824
_refine_diff_density_rms 0.178
_refine_ls_extinction_method none
_refine_ls_goodness_of_fit_ref 1.040
_refine_ls_hydrogen_treatment constr
_refine_ls_matrix_type full
_refine_ls_number_parameters 412
_refine_ls_number_reflns 6020
_refine_ls_number_restraints 351
_refine_ls_restrained_S_all 1.030
_refine_ls_R_factor_all 0.0736
_refine_ls_R_factor_gt 0.0569
_refine_ls_shift/su_max 0.001
_refine_ls_shift/su_mean 0.000
_refine_ls_structure_factor_coef Fsqd
_refine_ls_weighting_details 'w=1/[\s^2^(Fo^2^)+(0.0868P)^2^+57.5957P] where P=(Fo^2^+2Fc^2^)/3'
_refine_ls_weighting_scheme calc
_refine_ls_wR_factor_gt 0.1549
_refine_ls_wR_factor_ref 0.1658
_reflns_Friedel_coverage 0.000
_reflns_number_gt 4698
_reflns_number_total 6020
_reflns_threshold_expression 'I > 2\s(I)'
_cod_data_source_file d0dt01843k2.cif
_cod_data_source_block aliya30b_sq
_cod_depositor_comments 'Adding full bibliography for 7704978--7704982.cif.'
_cod_original_sg_symbol_Hall '-C 2yn'
_cod_original_sg_symbol_H-M 'C 2/c'
_cod_database_code 7704982
_shelx_shelxl_version_number 2018/3
_shelx_space_group_comment
;
The symmetry employed for this shelxl refinement is uniquely defined
by the following loop, which should always be used as a source of
symmetry information in preference to the above space-group names.
They are only intended as comments.
;
_shelx_estimated_absorpt_t_min 0.220
_shelx_estimated_absorpt_t_max 0.430

loop_
_space_group_symop_operation_xyz
'x, y, z'
'-x, y, -z+1/2'
'x+1/2, y+1/2, z'
'-x+1/2, y+1/2, -z+1/2'
'-x, -y, -z'
'x, -y, z-1/2'
'-x+1/2, -y+1/2, -z'
'x+1/2, -y+1/2, z-1/2'

loop_
_atom_site_label
_atom_site_type_symbol
_atom_site_fract_x
_atom_site_fract_y
_atom_site_fract_z
_atom_site_U_iso_or_equiv
_atom_site_adp_type
_atom_site_occupancy
_atom_site_site_symmetry_order
_atom_site_calc_flag
_atom_site_refinement_flags_posn
_atom_site_refinement_flags_adp
_atom_site_refinement_flags_occupancy
_atom_site_disorder_assembly
_atom_site_disorder_group
Br1 Br 0.65866(3) 0.49766(4) 0.52605(3) 0.03063(19) Uani 1 1 d . . . . .
Br2 Br 0.54207(3) -0.00850(4) 0.38064(3) 0.03148(19) Uani 1 1 d . . . . .
Cu1 Cu 0.65754(3) 0.49941(5) 0.39408(4) 0.0269(2) Uani 1 1 d . . . . .
Cu2 Cu 0.65644(3) 0.49747(4) 0.25098(4) 0.02113(19) Uani 1 1 d . . . . .
N1 N 0.61313(17) 0.3735(3) 0.2306(2) 0.0189(9) Uani 1 1 d . . . . .
C11 C 0.6091(2) 0.3049(4) 0.2820(3) 0.0191(11) Uani 1 1 d . . . . .
C12 C 0.5812(2) 0.2171(4) 0.2687(3) 0.0243(12) Uani 1 1 d . . . . .
H12 H 0.578927 0.169246 0.305649 0.029 Uiso 1 1 calc R U . . .
C13 C 0.5565(2) 0.1994(4) 0.2010(3) 0.0276(13) Uani 1 1 d . . . . .
H13 H 0.537052 0.139812 0.190980 0.033 Uiso 1 1 calc R U . . .
C14 C 0.5609(2) 0.2699(5) 0.1489(3) 0.0314(13) Uani 1 1 d . . . . .
H14 H 0.544499 0.259459 0.102088 0.038 Uiso 1 1 calc R U . . .
C15 C 0.5890(2) 0.3554(4) 0.1649(3) 0.0235(12) Uani 1 1 d . . . . .
H15 H 0.591664 0.403829 0.128415 0.028 Uiso 1 1 calc R U . . .
P1 P 0.64488(6) 0.33766(11) 0.36780(7) 0.0252(3) Uani 1 1 d . . . . .
C16 C 0.6146(3) 0.2622(5) 0.4363(3) 0.0326(13) Uani 1 1 d D U . . .
H16A H 0.612124 0.301103 0.480802 0.039 Uiso 0.530(14) 1 calc R U P A 1
H16B H 0.578237 0.240103 0.418776 0.039 Uiso 0.530(14) 1 calc R U P A 1
H16C H 0.598533 0.305517 0.471610 0.039 Uiso 0.470(14) 1 calc R U P A 2
H16D H 0.586431 0.218139 0.413910 0.039 Uiso 0.470(14) 1 calc R U P A 2
C17 C 0.6521(4) 0.1722(8) 0.4500(7) 0.037(2) Uani 0.530(14) 1 d D U P A 1
H17B H 0.650904 0.149728 0.500188 0.044 Uiso 0.530(14) 1 calc R U P A 1
H17A H 0.639721 0.116642 0.418231 0.044 Uiso 0.530(14) 1 calc R U P A 1
C18 C 0.7088(4) 0.1987(10) 0.4364(6) 0.038(2) Uani 0.530(14) 1 d D U P A 1
H18A H 0.730060 0.137871 0.429644 0.045 Uiso 0.530(14) 1 calc R U P A 1
H18B H 0.725966 0.236620 0.477310 0.045 Uiso 0.530(14) 1 calc R U P A 1
C19 C 0.7055(2) 0.2617(5) 0.3690(3) 0.0364(14) Uani 1 1 d D U . . .
H19A H 0.704145 0.218405 0.326134 0.044 Uiso 0.530(14) 1 calc R U P A 1
H19B H 0.737459 0.304944 0.368545 0.044 Uiso 0.530(14) 1 calc R U P A 1
H19C H 0.713478 0.243288 0.319762 0.044 Uiso 0.470(14) 1 calc R U P A 2
H19D H 0.736627 0.297717 0.392287 0.044 Uiso 0.470(14) 1 calc R U P A 2
C17' C 0.6601(5) 0.2018(11) 0.4720(6) 0.038(3) Uani 0.470(14) 1 d D U P A 2
H17C H 0.681836 0.242407 0.507426 0.046 Uiso 0.470(14) 1 calc R U P A 2
H17D H 0.646248 0.143027 0.496515 0.046 Uiso 0.470(14) 1 calc R U P A 2
C18' C 0.6926(6) 0.1705(8) 0.4116(7) 0.037(3) Uani 0.470(14) 1 d D U P A 2
H18D H 0.672157 0.122244 0.380409 0.044 Uiso 0.470(14) 1 calc R U P A 2
H18C H 0.726175 0.138123 0.431061 0.044 Uiso 0.470(14) 1 calc R U P A 2
N2 N 0.62459(18) 0.6327(3) 0.2340(2) 0.0232(10) Uani 1 1 d . . . . .
C21 C 0.5946(2) 0.6760(4) 0.2825(3) 0.0249(12) Uani 1 1 d D U . . .
P2 P 0.5891(3) 0.6117(5) 0.3669(3) 0.0282(8) Uani 0.591(9) 1 d D U P B 1
C26 C 0.5796(4) 0.7127(10) 0.4321(5) 0.031(2) Uani 0.591(9) 1 d D U P B 1
H26A H 0.599951 0.698297 0.478363 0.037 Uiso 0.591(9) 1 calc R U P B 1
H26B H 0.592175 0.776968 0.413729 0.037 Uiso 0.591(9) 1 calc R U P B 1
C27 C 0.5194(4) 0.7169(8) 0.4415(5) 0.035(2) Uani 0.591(9) 1 d D U P B 1
H27A H 0.512996 0.740651 0.490054 0.042 Uiso 0.591(9) 1 calc R U P B 1
H27B H 0.501281 0.762598 0.405913 0.042 Uiso 0.591(9) 1 calc R U P B 1
C28 C 0.4984(4) 0.6114(9) 0.4301(6) 0.036(2) Uani 0.591(9) 1 d D U P B 1
H28A H 0.511490 0.568837 0.470920 0.043 Uiso 0.591(9) 1 calc R U P B 1
H28B H 0.458785 0.611450 0.427046 0.043 Uiso 0.591(9) 1 calc R U P B 1
C29 C 0.5179(4) 0.5719(10) 0.3619(5) 0.0317(19) Uani 0.591(9) 1 d D U P B 1
H29A H 0.497487 0.600902 0.319604 0.038 Uiso 0.591(9) 1 calc R U P B 1
H29B H 0.514881 0.498508 0.359718 0.038 Uiso 0.591(9) 1 calc R U P B 1
P2' P 0.5926(4) 0.5968(8) 0.3615(4) 0.0282(8) Uani 0.409(9) 1 d D U P B 2
C26' C 0.5704(5) 0.6740(14) 0.4353(7) 0.032(2) Uani 0.409(9) 1 d D U P B 2
H26C H 0.597620 0.672787 0.476555 0.038 Uiso 0.409(9) 1 calc R U P B 2
H26D H 0.565235 0.743754 0.419329 0.038 Uiso 0.409(9) 1 calc R U P B 2
C27' C 0.5174(5) 0.6302(13) 0.4567(7) 0.035(2) Uani 0.409(9) 1 d D U P B 2
H27C H 0.523996 0.576891 0.492712 0.042 Uiso 0.409(9) 1 calc R U P B 2
H27D H 0.495089 0.682384 0.476891 0.042 Uiso 0.409(9) 1 calc R U P B 2
C28' C 0.4899(5) 0.5887(12) 0.3878(8) 0.035(2) Uani 0.409(9) 1 d D U P B 2
H28C H 0.458601 0.547975 0.398732 0.042 Uiso 0.409(9) 1 calc R U P B 2
H28D H 0.476975 0.643882 0.355983 0.042 Uiso 0.409(9) 1 calc R U P B 2
C29' C 0.5290(6) 0.5260(12) 0.3511(8) 0.032(2) Uani 0.409(9) 1 d D U P B 2
H29C H 0.517092 0.516869 0.299856 0.038 Uiso 0.409(9) 1 calc R U P B 2
H29D H 0.533122 0.459821 0.374044 0.038 Uiso 0.409(9) 1 calc R U P B 2
C22 C 0.5694(2) 0.7664(5) 0.2676(3) 0.0341(15) Uani 1 1 d . . . . .
H22 H 0.548475 0.795874 0.302036 0.041 Uiso 1 1 calc R U . . .
C23 C 0.5745(3) 0.8137(5) 0.2033(4) 0.0364(15) Uani 1 1 d . . . . .
H23 H 0.556853 0.874960 0.192612 0.044 Uiso 1 1 calc R U . . .
C24 C 0.6058(3) 0.7702(4) 0.1552(3) 0.0346(14) Uani 1 1 d . . . . .
H24 H 0.610438 0.801599 0.110657 0.041 Uiso 1 1 calc R U . . .
C25 C 0.6305(3) 0.6804(4) 0.1719(3) 0.0290(13) Uani 1 1 d . . . . .
H25 H 0.652387 0.651253 0.138377 0.035 Uiso 1 1 calc R U . . .
N3 N 0.73636(19) 0.4880(3) 0.2433(2) 0.0200(10) Uani 1 1 d . . . . .
C31 C 0.7713(2) 0.5144(4) 0.2985(3) 0.0220(12) Uani 1 1 d . . . . .
C32 C 0.8263(3) 0.5120(4) 0.2926(3) 0.0270(13) Uani 1 1 d . . . . .
H32 H 0.850426 0.531102 0.331781 0.032 Uiso 1 1 calc R U . . .
C33 C 0.8454(3) 0.4813(4) 0.2287(4) 0.0318(14) Uani 1 1 d . . . . .
H33 H 0.882855 0.479576 0.223558 0.038 Uiso 1 1 calc R U . . .
C34 C 0.8096(2) 0.4533(5) 0.1728(3) 0.0329(14) Uani 1 1 d . . . . .
H34 H 0.821847 0.431540 0.128675 0.039 Uiso 1 1 calc R U . . .
C35 C 0.7558(2) 0.4576(4) 0.1822(3) 0.0291(13) Uani 1 1 d . . . . .
H35 H 0.731136 0.438109 0.143635 0.035 Uiso 1 1 calc R U . . .
P3 P 0.73951(6) 0.55870(11) 0.37688(7) 0.0213(3) Uani 1 1 d . . . . .
C36 C 0.7916(3) 0.5493(5) 0.4511(3) 0.0367(14) Uani 1 1 d D U . . .
H36A H 0.778928 0.507746 0.490003 0.044 Uiso 0.55(3) 1 calc R U P C 1
H36B H 0.824337 0.518764 0.434475 0.044 Uiso 0.55(3) 1 calc R U P C 1
H36C H 0.775667 0.529927 0.495800 0.044 Uiso 0.45(3) 1 calc R U P C 2
H36D H 0.818645 0.499015 0.440342 0.044 Uiso 0.45(3) 1 calc R U P C 2
C37 C 0.8033(8) 0.6551(7) 0.4780(9) 0.041(3) Uani 0.55(3) 1 d D U P C 1
H37A H 0.777025 0.675448 0.512027 0.050 Uiso 0.55(3) 1 calc R U P C 1
H37B H 0.839663 0.659037 0.502621 0.050 Uiso 0.55(3) 1 calc R U P C 1
C38 C 0.7991(5) 0.7214(8) 0.4134(10) 0.039(3) Uani 0.55(3) 1 d D U P C 1
H38A H 0.830365 0.711199 0.384967 0.047 Uiso 0.55(3) 1 calc R U P C 1
H38B H 0.798379 0.791943 0.428219 0.047 Uiso 0.55(3) 1 calc R U P C 1
C39 C 0.7462(3) 0.6943(4) 0.3674(4) 0.0350(14) Uani 1 1 d D U . . .
H39A H 0.748676 0.712793 0.316673 0.042 Uiso 0.55(3) 1 calc R U P C 1
H39B H 0.715148 0.729001 0.385644 0.042 Uiso 0.55(3) 1 calc R U P C 1
H39C H 0.737762 0.715502 0.317223 0.042 Uiso 0.45(3) 1 calc R U P C 2
H39D H 0.722528 0.730144 0.398655 0.042 Uiso 0.45(3) 1 calc R U P C 2
C37' C 0.8174(7) 0.6532(8) 0.4592(11) 0.041(3) Uani 0.45(3) 1 d D U P C 2
H37C H 0.802917 0.688835 0.499639 0.049 Uiso 0.45(3) 1 calc R U P C 2
H37D H 0.856603 0.646316 0.469621 0.049 Uiso 0.45(3) 1 calc R U P C 2
C38' C 0.8061(5) 0.7118(11) 0.3917(12) 0.040(3) Uani 0.45(3) 1 d D U P C 2
H38C H 0.829109 0.688783 0.354343 0.049 Uiso 0.45(3) 1 calc R U P C 2
H38D H 0.813007 0.783380 0.400579 0.049 Uiso 0.45(3) 1 calc R U P C 2

loop_
_atom_site_aniso_label
_atom_site_aniso_U_11
_atom_site_aniso_U_22
_atom_site_aniso_U_33
_atom_site_aniso_U_23
_atom_site_aniso_U_13
_atom_site_aniso_U_12
Br1 0.0467(4) 0.0337(4) 0.0120(3) -0.0022(2) 0.0056(3) -0.0125(2)
Br2 0.0446(4) 0.0254(3) 0.0265(3) -0.0003(2) 0.0159(3) 0.0006(2)
Cu1 0.0362(5) 0.0315(4) 0.0135(4) -0.0031(3) 0.0058(3) -0.0162(3)
Cu2 0.0269(4) 0.0206(4) 0.0160(3) -0.0014(2) 0.0023(3) -0.0039(3)
N1 0.019(2) 0.022(2) 0.017(2) -0.0005(18) 0.0038(18) 0.0022(17)
C11 0.021(3) 0.019(3) 0.018(3) -0.003(2) 0.006(2) 0.000(2)
C12 0.025(3) 0.022(3) 0.027(3) -0.004(2) 0.005(2) -0.004(2)
C13 0.024(3) 0.024(3) 0.034(3) -0.008(2) 0.001(2) -0.008(2)
C14 0.028(3) 0.036(3) 0.030(3) -0.009(3) 0.000(3) -0.008(3)
C15 0.026(3) 0.026(3) 0.019(3) 0.000(2) 0.001(2) 0.003(2)
P1 0.0317(8) 0.0282(8) 0.0155(7) 0.0018(6) 0.0006(6) -0.0112(6)
C16 0.046(3) 0.032(3) 0.021(3) 0.001(2) 0.006(2) -0.013(3)
C17 0.043(5) 0.043(5) 0.022(5) 0.010(4) -0.010(4) -0.016(4)
C18 0.044(5) 0.040(5) 0.028(5) 0.002(4) -0.006(4) 0.001(4)
C19 0.031(3) 0.051(4) 0.027(3) 0.005(3) -0.006(2) -0.005(3)
C17' 0.046(5) 0.040(5) 0.026(5) 0.010(4) -0.012(4) -0.018(4)
C18' 0.042(5) 0.035(5) 0.032(5) -0.003(4) -0.013(4) -0.004(4)
N2 0.027(3) 0.024(2) 0.018(2) -0.0065(19) -0.0015(19) -0.0013(19)
C21 0.015(2) 0.035(3) 0.025(3) -0.012(2) 0.001(2) -0.004(2)
P2 0.0177(10) 0.050(2) 0.0181(10) -0.0153(12) 0.0057(7) -0.0088(11)
C26 0.022(4) 0.050(5) 0.021(4) -0.013(4) 0.001(3) 0.001(4)
C27 0.026(4) 0.054(5) 0.026(4) -0.010(4) 0.004(3) 0.003(4)
C28 0.024(4) 0.054(4) 0.028(4) -0.004(4) 0.004(4) -0.004(3)
C29 0.018(4) 0.051(4) 0.027(3) -0.011(3) 0.006(3) -0.007(3)
P2' 0.0177(10) 0.050(2) 0.0181(10) -0.0153(12) 0.0057(7) -0.0088(11)
C26' 0.020(4) 0.052(5) 0.024(4) -0.014(4) 0.005(3) -0.003(4)
C27' 0.025(4) 0.056(5) 0.025(4) -0.012(4) 0.007(4) -0.006(4)
C28' 0.023(5) 0.053(5) 0.029(5) -0.008(5) 0.009(4) -0.007(4)
C29' 0.018(4) 0.052(5) 0.027(4) -0.011(4) 0.010(4) -0.009(4)
C22 0.024(3) 0.036(3) 0.041(4) -0.022(3) -0.006(3) 0.005(3)
C23 0.041(4) 0.022(3) 0.045(4) -0.009(3) -0.009(3) 0.007(3)
C24 0.045(4) 0.025(3) 0.032(3) 0.002(3) -0.008(3) 0.001(3)
C25 0.041(4) 0.030(3) 0.015(3) -0.004(2) 0.000(2) 0.005(3)
N3 0.025(3) 0.019(2) 0.016(2) 0.0010(17) 0.0013(19) 0.0025(17)
C31 0.026(3) 0.020(3) 0.019(3) 0.004(2) -0.002(2) -0.003(2)
C32 0.030(3) 0.027(3) 0.024(3) 0.002(2) 0.002(2) -0.004(2)
C33 0.028(3) 0.028(3) 0.040(4) 0.009(3) 0.010(3) 0.006(2)
C34 0.036(3) 0.035(4) 0.028(3) -0.002(3) 0.011(3) 0.007(3)
C35 0.039(3) 0.026(3) 0.022(3) -0.008(2) 0.000(3) 0.004(3)
P3 0.0269(8) 0.0230(7) 0.0139(6) 0.0000(5) 0.0022(5) -0.0081(6)
C36 0.033(3) 0.049(4) 0.028(3) -0.005(3) 0.000(3) -0.007(3)
C37 0.033(5) 0.044(4) 0.048(5) -0.029(4) 0.007(5) 0.004(4)
C38 0.032(4) 0.027(4) 0.061(6) -0.027(4) 0.026(4) -0.006(4)
C39 0.039(3) 0.022(3) 0.046(3) 0.000(3) 0.017(3) -0.004(2)
C37' 0.030(5) 0.042(5) 0.051(6) -0.033(5) 0.009(5) 0.003(4)
C38' 0.037(5) 0.030(5) 0.058(6) -0.030(5) 0.024(5) -0.005(4)

loop_
_atom_type_symbol
_atom_type_description
_atom_type_scat_dispersion_real
_atom_type_scat_dispersion_imag
_atom_type_scat_source
C C 0.0033 0.0016 'International Tables Vol C Tables 4.2.6.8 and 6.1.1.4'
H H 0.0000 0.0000 'International Tables Vol C Tables 4.2.6.8 and 6.1.1.4'
N N 0.0061 0.0033 'International Tables Vol C Tables 4.2.6.8 and 6.1.1.4'
P P 0.1023 0.0942 'International Tables Vol C Tables 4.2.6.8 and 6.1.1.4'
Cu Cu 0.3201 1.2651 'International Tables Vol C Tables 4.2.6.8 and 6.1.1.4'
Br Br -0.2901 2.4595 'International Tables Vol C Tables 4.2.6.8 and 6.1.1.4'

loop_
_geom_angle_atom_site_label_1
_geom_angle_atom_site_label_2
_geom_angle_atom_site_label_3
_geom_angle
_geom_angle_site_symmetry_1
_geom_angle_site_symmetry_3
_geom_angle_publ_flag
P2' Cu1 P1 116.0(3) . . ?
P2' Cu1 P3 115.1(2) . . ?
P1 Cu1 P3 115.25(6) . . ?
P1 Cu1 P2 119.62(19) . . ?
P3 Cu1 P2 113.99(15) . . ?
P2' Cu1 Br1 103.9(2) . . ?
P1 Cu1 Br1 101.56(4) . . ?
P3 Cu1 Br1 102.00(4) . . ?
P2 Cu1 Br1 100.20(13) . . ?
P2' Cu1 Cu2 76.8(2) . . ?
P1 Cu1 Cu2 77.35(4) . . ?
P3 Cu1 Cu2 78.35(4) . . ?
P2 Cu1 Cu2 80.57(13) . . ?
Br1 Cu1 Cu2 178.90(4) . . ?
N2 Cu2 N1 121.42(19) . . ?
N2 Cu2 N3 115.50(18) . . ?
N1 Cu2 N3 117.20(17) . . ?
N2 Cu2 Cu1 97.04(13) . . ?
N1 Cu2 Cu1 99.29(12) . . ?
N3 Cu2 Cu1 97.97(13) . . ?
C11 N1 C15 118.5(5) . . ?
C11 N1 Cu2 120.2(3) . . ?
C15 N1 Cu2 121.3(4) . . ?
N1 C11 C12 121.4(5) . . ?
N1 C11 P1 113.9(4) . . ?
C12 C11 P1 124.6(4) . . ?
C13 C12 C11 119.5(5) . . ?
C13 C12 H12 120.2 . . ?
C11 C12 H12 120.2 . . ?
C14 C13 C12 118.6(5) . . ?
C14 C13 H13 120.7 . . ?
C12 C13 H13 120.7 . . ?
C15 C14 C13 119.6(5) . . ?
C15 C14 H14 120.2 . . ?
C13 C14 H14 120.2 . . ?
N1 C15 C14 122.4(5) . . ?
N1 C15 H15 118.8 . . ?
C14 C15 H15 118.8 . . ?
C19 P1 C11 103.0(3) . . ?
C19 P1 C16 94.1(3) . . ?
C11 P1 C16 106.2(3) . . ?
C19 P1 Cu1 115.8(2) . . ?
C11 P1 Cu1 118.41(18) . . ?
C16 P1 Cu1 116.0(2) . . ?
C17' C16 P1 105.5(6) . . ?
C17 C16 P1 105.6(5) . . ?
C17 C16 H16A 110.6 . . ?
P1 C16 H16A 110.6 . . ?
C17 C16 H16B 110.6 . . ?
P1 C16 H16B 110.6 . . ?
H16A C16 H16B 108.7 . . ?
C17' C16 H16C 110.6 . . ?
P1 C16 H16C 110.6 . . ?
C17' C16 H16D 110.6 . . ?
P1 C16 H16D 110.6 . . ?
H16C C16 H16D 108.8 . . ?
C18 C17 C16 110.8(8) . . ?
C18 C17 H17B 109.5 . . ?
C16 C17 H17B 109.5 . . ?
C18 C17 H17A 109.5 . . ?
C16 C17 H17A 109.5 . . ?
H17B C17 H17A 108.1 . . ?
C17 C18 C19 106.4(8) . . ?
C17 C18 H18A 110.4 . . ?
C19 C18 H18A 110.4 . . ?
C17 C18 H18B 110.4 . . ?
C19 C18 H18B 110.4 . . ?
H18A C18 H18B 108.6 . . ?
C18' C19 P1 104.4(6) . . ?
C18 C19 P1 108.2(6) . . ?
C18 C19 H19A 110.1 . . ?
P1 C19 H19A 110.1 . . ?
C18 C19 H19B 110.1 . . ?
P1 C19 H19B 110.1 . . ?
H19A C19 H19B 108.4 . . ?
C18' C19 H19C 110.9 . . ?
P1 C19 H19C 110.9 . . ?
C18' C19 H19D 110.9 . . ?
P1 C19 H19D 110.9 . . ?
H19C C19 H19D 108.9 . . ?
C18' C17' C16 104.6(8) . . ?
C18' C17' H17C 110.8 . . ?
C16 C17' H17C 110.8 . . ?
C18' C17' H17D 110.8 . . ?
C16 C17' H17D 110.8 . . ?
H17C C17' H17D 108.9 . . ?
C17' C18' C19 108.7(9) . . ?
C17' C18' H18D 109.9 . . ?
C19 C18' H18D 109.9 . . ?
C17' C18' H18C 109.9 . . ?
C19 C18' H18C 109.9 . . ?
H18D C18' H18C 108.3 . . ?
C25 N2 C21 118.6(5) . . ?
C25 N2 Cu2 120.0(4) . . ?
C21 N2 Cu2 121.3(4) . . ?
N2 C21 C22 120.6(5) . . ?
N2 C21 P2 117.5(5) . . ?
C22 C21 P2 121.9(5) . . ?
N2 C21 P2' 110.1(5) . . ?
C22 C21 P2' 129.3(5) . . ?
C21 P2 C26 104.3(5) . . ?
C21 P2 C29 103.4(5) . . ?
C26 P2 C29 94.2(5) . . ?
C21 P2 Cu1 113.4(3) . . ?
C26 P2 Cu1 117.6(5) . . ?
C29 P2 Cu1 121.0(5) . . ?
C27 C26 P2 106.2(7) . . ?
C27 C26 H26A 110.5 . . ?
P2 C26 H26A 110.5 . . ?
C27 C26 H26B 110.5 . . ?
P2 C26 H26B 110.5 . . ?
H26A C26 H26B 108.7 . . ?
C28 C27 C26 106.4(8) . . ?
C28 C27 H27A 110.4 . . ?
C26 C27 H27A 110.4 . . ?
C28 C27 H27B 110.4 . . ?
C26 C27 H27B 110.4 . . ?
H27A C27 H27B 108.6 . . ?
C29 C28 C27 108.5(8) . . ?
C29 C28 H28A 110.0 . . ?
C27 C28 H28A 110.0 . . ?
C29 C28 H28B 110.0 . . ?
C27 C28 H28B 110.0 . . ?
H28A C28 H28B 108.4 . . ?
C28 C29 P2 103.3(7) . . ?
C28 C29 H29A 111.1 . . ?
P2 C29 H29A 111.1 . . ?
C28 C29 H29B 111.1 . . ?
P2 C29 H29B 111.1 . . ?
H29A C29 H29B 109.1 . . ?
C21 P2' C26' 107.9(7) . . ?
C21 P2' C29' 106.9(7) . . ?
C26' P2' C29' 93.5(6) . . ?
C21 P2' Cu1 121.4(4) . . ?
C26' P2' Cu1 113.4(7) . . ?
C29' P2' Cu1 110.1(7) . . ?
C27' C26' P2' 107.3(9) . . ?
C27' C26' H26C 110.3 . . ?
P2' C26' H26C 110.3 . . ?
C27' C26' H26D 110.3 . . ?
P2' C26' H26D 110.3 . . ?
H26C C26' H26D 108.5 . . ?
C28' C27' C26' 105.2(9) . . ?
C28' C27' H27C 110.7 . . ?
C26' C27' H27C 110.7 . . ?
C28' C27' H27D 110.7 . . ?
C26' C27' H27D 110.7 . . ?
H27C C27' H27D 108.8 . . ?
C29' C28' C27' 109.1(10) . . ?
C29' C28' H28C 109.9 . . ?
C27' C28' H28C 109.9 . . ?
C29' C28' H28D 109.9 . . ?
C27' C28' H28D 109.9 . . ?
H28C C28' H28D 108.3 . . ?
C28' C29' P2' 104.5(9) . . ?
C28' C29' H29C 110.9 . . ?
P2' C29' H29C 110.9 . . ?
C28' C29' H29D 110.9 . . ?
P2' C29' H29D 110.9 . . ?
H29C C29' H29D 108.9 . . ?
C23 C22 C21 120.6(6) . . ?
C23 C22 H22 119.7 . . ?
C21 C22 H22 119.7 . . ?
C24 C23 C22 118.4(6) . . ?
C24 C23 H23 120.8 . . ?
C22 C23 H23 120.8 . . ?
C23 C24 C25 119.5(6) . . ?
C23 C24 H24 120.3 . . ?
C25 C24 H24 120.3 . . ?
N2 C25 C24 122.3(6) . . ?
N2 C25 H25 118.9 . . ?
C24 C25 H25 118.9 . . ?
C35 N3 C31 118.5(5) . . ?
C35 N3 Cu2 120.4(4) . . ?
C31 N3 Cu2 121.1(4) . . ?
N3 C31 C32 121.4(5) . . ?
N3 C31 P3 113.8(4) . . ?
C32 C31 P3 124.7(4) . . ?
C33 C32 C31 119.2(6) . . ?
C33 C32 H32 120.4 . . ?
C31 C32 H32 120.4 . . ?
C34 C33 C32 119.3(6) . . ?
C34 C33 H33 120.4 . . ?
C32 C33 H33 120.4 . . ?
C35 C34 C33 118.6(6) . . ?
C35 C34 H34 120.7 . . ?
C33 C34 H34 120.7 . . ?
N3 C35 C34 123.1(5) . . ?
N3 C35 H35 118.4 . . ?
C34 C35 H35 118.4 . . ?
C31 P3 C36 105.0(3) . . ?
C31 P3 C39 101.4(3) . . ?
C36 P3 C39 94.4(3) . . ?
C31 P3 Cu1 117.44(19) . . ?
C36 P3 Cu1 118.0(2) . . ?
C39 P3 Cu1 117.1(2) . . ?
C37 C36 P3 107.0(6) . . ?
C37' C36 P3 106.2(6) . . ?
C37 C36 H36A 110.3 . . ?
P3 C36 H36A 110.3 . . ?
C37 C36 H36B 110.3 . . ?
P3 C36 H36B 110.3 . . ?
H36A C36 H36B 108.6 . . ?
C37' C36 H36C 110.5 . . ?
P3 C36 H36C 110.5 . . ?
C37' C36 H36D 110.5 . . ?
P3 C36 H36D 110.5 . . ?
H36C C36 H36D 108.7 . . ?
C38 C37 C36 106.7(8) . . ?
C38 C37 H37A 110.4 . . ?
C36 C37 H37A 110.4 . . ?
C38 C37 H37B 110.4 . . ?
C36 C37 H37B 110.4 . . ?
H37A C37 H37B 108.6 . . ?
C37 C38 C39 107.9(8) . . ?
C37 C38 H38A 110.1 . . ?
C39 C38 H38A 110.1 . . ?
C37 C38 H38B 110.1 . . ?
C39 C38 H38B 110.1 . . ?
H38A C38 H38B 108.4 . . ?
C38' C39 P3 102.4(6) . . ?
C38 C39 P3 104.9(5) . . ?
C38 C39 H39A 110.8 . . ?
P3 C39 H39A 110.8 . . ?
C38 C39 H39B 110.8 . . ?
P3 C39 H39B 110.8 . . ?
H39A C39 H39B 108.8 . . ?
C38' C39 H39C 111.3 . . ?
P3 C39 H39C 111.3 . . ?
C38' C39 H39D 111.3 . . ?
P3 C39 H39D 111.3 . . ?
H39C C39 H39D 109.2 . . ?
C38' C37' C36 110.1(9) . . ?
C38' C37' H37C 109.6 . . ?
C36 C37' H37C 109.6 . . ?
C38' C37' H37D 109.6 . . ?
C36 C37' H37D 109.6 . . ?
H37C C37' H37D 108.2 . . ?
C37' C38' C39 106.4(9) . . ?
C37' C38' H38C 110.5 . . ?
C39 C38' H38C 110.5 . . ?
C37' C38' H38D 110.5 . . ?
C39 C38' H38D 110.5 . . ?
H38C C38' H38D 108.6 . . ?

loop_
_geom_bond_atom_site_label_1
_geom_bond_atom_site_label_2
_geom_bond_distance
_geom_bond_site_symmetry_2
_geom_bond_publ_flag
Br1 Cu1 2.4710(9) . ?
Cu1 P2' 2.140(10) . ?
Cu1 P1 2.2476(16) . ?
Cu1 P3 2.2495(15) . ?
Cu1 P2 2.312(6) . ?
Cu1 Cu2 2.6798(9) . ?
Cu2 N2 2.002(5) . ?
Cu2 N1 2.010(4) . ?
Cu2 N3 2.023(5) . ?
N1 C11 1.343(7) . ?
N1 C15 1.350(7) . ?
C11 C12 1.386(7) . ?
C11 P1 1.832(5) . ?
C12 C13 1.386(8) . ?
C12 H12 0.9500 . ?
C13 C14 1.371(9) . ?
C13 H13 0.9500 . ?
C14 C15 1.370(8) . ?
C14 H14 0.9500 . ?
C15 H15 0.9500 . ?
P1 C19 1.829(7) . ?
P1 C16 1.845(6) . ?
C16 C17' 1.512(11) . ?
C16 C17 1.543(11) . ?
C16 H16A 0.9900 . ?
C16 H16B 0.9900 . ?
C16 H16C 0.9900 . ?
C16 H16D 0.9900 . ?
C17 C18 1.505(12) . ?
C17 H17B 0.9900 . ?
C17 H17A 0.9900 . ?
C18 C19 1.518(11) . ?
C18 H18A 0.9900 . ?
C18 H18B 0.9900 . ?
C19 C18' 1.513(11) . ?
C19 H19A 0.9900 . ?
C19 H19B 0.9900 . ?
C19 H19C 0.9900 . ?
C19 H19D 0.9900 . ?
C17' C18' 1.505(12) . ?
C17' H17C 0.9900 . ?
C17' H17D 0.9900 . ?
C18' H18D 0.9900 . ?
C18' H18C 0.9900 . ?
N2 C25 1.348(7) . ?
N2 C21 1.355(7) . ?
C21 C22 1.387(9) . ?
C21 P2 1.817(7) . ?
C21 P2' 1.827(9) . ?
P2 C26 1.855(9) . ?
P2 C29 1.857(8) . ?
C26 C27 1.533(12) . ?
C26 H26A 0.9900 . ?
C26 H26B 0.9900 . ?
C27 C28 1.522(14) . ?
C27 H27A 0.9900 . ?
C27 H27B 0.9900 . ?
C28 C29 1.501(14) . ?
C28 H28A 0.9900 . ?
C28 H28B 0.9900 . ?
C29 H29A 0.9900 . ?
C29 H29B 0.9900 . ?
P2' C26' 1.849(10) . ?
P2' C29' 1.855(10) . ?
C26' C27' 1.536(14) . ?
C26' H26C 0.9900 . ?
C26' H26D 0.9900 . ?
C27' C28' 1.522(14) . ?
C27' H27C 0.9900 . ?
C27' H27D 0.9900 . ?
C28' C29' 1.500(15) . ?
C28' H28C 0.9900 . ?
C28' H28D 0.9900 . ?
C29' H29C 0.9900 . ?
C29' H29D 0.9900 . ?
C22 C23 1.377(9) . ?
C22 H22 0.9500 . ?
C23 C24 1.371(9) . ?
C23 H23 0.9500 . ?
C24 C25 1.382(8) . ?
C24 H24 0.9500 . ?
C25 H25 0.9500 . ?
N3 C35 1.343(7) . ?
N3 C31 1.349(7) . ?
C31 C32 1.390(9) . ?
C31 P3 1.826(6) . ?
C32 C33 1.387(9) . ?
C32 H32 0.9500 . ?
C33 C34 1.377(9) . ?
C33 H33 0.9500 . ?
C34 C35 1.375(9) . ?
C34 H34 0.9500 . ?
C35 H35 0.9500 . ?
P3 C36 1.835(6) . ?
P3 C39 1.841(6) . ?
C36 C37 1.530(11) . ?
C36 C37' 1.543(12) . ?
C36 H36A 0.9900 . ?
C36 H36B 0.9900 . ?
C36 H36C 0.9900 . ?
C36 H36D 0.9900 . ?
C37 C38 1.500(14) . ?
C37 H37A 0.9900 . ?
C37 H37B 0.9900 . ?
C38 C39 1.566(11) . ?
C38 H38A 0.9900 . ?
C38 H38B 0.9900 . ?
C39 C38' 1.552(12) . ?
C39 H39A 0.9900 . ?
C39 H39B 0.9900 . ?
C39 H39C 0.9900 . ?
C39 H39D 0.9900 . ?
C37' C38' 1.498(14) . ?
C37' H37C 0.9900 . ?
C37' H37D 0.9900 . ?
C38' H38C 0.9900 . ?
C38' H38D 0.9900 . ?

loop_
_geom_torsion_atom_site_label_1
_geom_torsion_atom_site_label_2
_geom_torsion_atom_site_label_3
_geom_torsion_atom_site_label_4
_geom_torsion
_geom_torsion_site_symmetry_1
_geom_torsion_site_symmetry_2
_geom_torsion_site_symmetry_3
_geom_torsion_site_symmetry_4
_geom_torsion_publ_flag
C15 N1 C11 C12 0.3(7) . . . . ?
Cu2 N1 C11 C12 -177.5(4) . . . . ?
C15 N1 C11 P1 178.7(4) . . . . ?
Cu2 N1 C11 P1 0.9(5) . . . . ?
N1 C11 C12 C13 -0.4(8) . . . . ?
P1 C11 C12 C13 -178.6(4) . . . . ?
C11 C12 C13 C14 0.4(8) . . . . ?
C12 C13 C14 C15 -0.3(9) . . . . ?
C11 N1 C15 C14 -0.2(8) . . . . ?
Cu2 N1 C15 C14 177.6(4) . . . . ?
C13 C14 C15 N1 0.2(9) . . . . ?
N1 C11 P1 C19 -102.4(4) . . . . ?
C12 C11 P1 C19 75.9(5) . . . . ?
N1 C11 P1 C16 159.4(4) . . . . ?
C12 C11 P1 C16 -22.3(5) . . . . ?
N1 C11 P1 Cu1 26.8(4) . . . . ?
C12 C11 P1 Cu1 -154.8(4) . . . . ?
C19 P1 C16 C17' 16.7(7) . . . . ?
C11 P1 C16 C17' 121.5(7) . . . . ?
Cu1 P1 C16 C17' -104.6(7) . . . . ?
C19 P1 C16 C17 -6.6(6) . . . . ?
C11 P1 C16 C17 98.2(6) . . . . ?
Cu1 P1 C16 C17 -127.9(6) . . . . ?
P1 C16 C17 C18 28.8(12) . . . . ?
C16 C17 C18 C19 -41.6(14) . . . . ?
C17 C18 C19 P1 34.9(12) . . . . ?
C11 P1 C19 C18' -96.3(6) . . . . ?
C16 P1 C19 C18' 11.4(7) . . . . ?
Cu1 P1 C19 C18' 132.9(6) . . . . ?
C11 P1 C19 C18 -124.0(7) . . . . ?
C16 P1 C19 C18 -16.3(7) . . . . ?
Cu1 P1 C19 C18 105.2(7) . . . . ?
P1 C16 C17' C18' -40.1(12) . . . . ?
C16 C17' C18' C19 51.8(14) . . . . ?
P1 C19 C18' C17' -37.8(12) . . . . ?
C25 N2 C21 C22 1.5(8) . . . . ?
Cu2 N2 C21 C22 -175.1(4) . . . . ?
C25 N2 C21 P2 -178.1(5) . . . . ?
Cu2 N2 C21 P2 5.3(6) . . . . ?
C25 N2 C21 P2' 179.8(5) . . . . ?
Cu2 N2 C21 P2' 3.2(6) . . . . ?
N2 C21 P2 C26 150.5(5) . . . . ?
C22 C21 P2 C26 -29.1(7) . . . . ?
N2 C21 P2 C29 -111.6(6) . . . . ?
C22 C21 P2 C29 68.8(7) . . . . ?
N2 C21 P2 Cu1 21.3(6) . . . . ?
C22 C21 P2 Cu1 -158.3(4) . . . . ?
C21 P2 C26 C27 99.6(8) . . . . ?
C29 P2 C26 C27 -5.4(9) . . . . ?
Cu1 P2 C26 C27 -133.8(7) . . . . ?
P2 C26 C27 C28 30.6(10) . . . . ?
C26 C27 C28 C29 -49.7(11) . . . . ?
C27 C28 C29 P2 43.5(11) . . . . ?
C21 P2 C29 C28 -127.1(8) . . . . ?
C26 P2 C29 C28 -21.3(9) . . . . ?
Cu1 P2 C29 C28 104.6(8) . . . . ?
N2 C21 P2' C26' 162.4(6) . . . . ?
C22 C21 P2' C26' -19.5(10) . . . . ?
N2 C21 P2' C29' -98.1(7) . . . . ?
C22 C21 P2' C29' 80.0(9) . . . . ?
N2 C21 P2' Cu1 29.2(8) . . . . ?
C22 C21 P2' Cu1 -152.7(6) . . . . ?
C21 P2' C26' C27' 117.7(11) . . . . ?
C29' P2' C26' C27' 8.6(13) . . . . ?
Cu1 P2' C26' C27' -105.0(11) . . . . ?
P2' C26' C27' C28' -32.6(16) . . . . ?
C26' C27' C28' C29' 48.9(17) . . . . ?
C27' C28' C29' P2' -41.3(14) . . . . ?
C21 P2' C29' C28' -91.9(10) . . . . ?
C26' P2' C29' C28' 18.0(12) . . . . ?
Cu1 P2' C29' C28' 134.5(10) . . . . ?
N2 C21 C22 C23 0.0(8) . . . . ?
P2 C21 C22 C23 179.6(5) . . . . ?
P2' C21 C22 C23 -178.0(6) . . . . ?
C21 C22 C23 C24 -1.2(9) . . . . ?
C22 C23 C24 C25 0.8(9) . . . . ?
C21 N2 C25 C24 -1.9(8) . . . . ?
Cu2 N2 C25 C24 174.8(5) . . . . ?
C23 C24 C25 N2 0.7(9) . . . . ?
C35 N3 C31 C32 0.9(8) . . . . ?
Cu2 N3 C31 C32 -177.3(4) . . . . ?
C35 N3 C31 P3 177.8(4) . . . . ?
Cu2 N3 C31 P3 -0.5(5) . . . . ?
N3 C31 C32 C33 -0.3(8) . . . . ?
P3 C31 C32 C33 -176.8(4) . . . . ?
C31 C32 C33 C34 -0.4(8) . . . . ?
C32 C33 C34 C35 0.5(9) . . . . ?
C31 N3 C35 C34 -0.9(8) . . . . ?
Cu2 N3 C35 C34 177.4(5) . . . . ?
C33 C34 C35 N3 0.2(9) . . . . ?
N3 C31 P3 C36 161.6(4) . . . . ?
C32 C31 P3 C36 -21.7(6) . . . . ?
N3 C31 P3 C39 -100.7(4) . . . . ?
C32 C31 P3 C39 76.0(5) . . . . ?
N3 C31 P3 Cu1 28.2(4) . . . . ?
C32 C31 P3 Cu1 -155.1(4) . . . . ?
C31 P3 C36 C37 116.2(10) . . . . ?
C39 P3 C36 C37 13.2(10) . . . . ?
Cu1 P3 C36 C37 -110.7(10) . . . . ?
C31 P3 C36 C37' 95.9(11) . . . . ?
C39 P3 C36 C37' -7.1(11) . . . . ?
Cu1 P3 C36 C37' -131.1(11) . . . . ?
P3 C36 C37 C38 -36.4(12) . . . . ?
C36 C37 C38 C39 47.3(11) . . . . ?
C37 C38 C39 P3 -36.0(10) . . . . ?
C31 P3 C39 C38' -76.0(10) . . . . ?
C36 P3 C39 C38' 30.2(10) . . . . ?
Cu1 P3 C39 C38' 154.8(9) . . . . ?
C31 P3 C39 C38 -93.8(9) . . . . ?
C36 P3 C39 C38 12.4(9) . . . . ?
Cu1 P3 C39 C38 137.1(8) . . . . ?
P3 C36 C37' C38' -19.8(14) . . . . ?
C36 C37' C38' C39 43.6(14) . . . . ?
P3 C39 C38' C37' -46.1(11) . . . . ?
